data_4067538
loop_
_publ_author_name
'Evans, William J.'
'Walensky, Justin R.'
'Ziller, Joseph W.'

_publ_section_title
;
 Insertion Reactivity of CO2, PhNCO, Me3CC\\tb N, and Me3CN\\tb C with the
 Uranium&#x2212;Alkynyl Bonds in (C5Me5)2U(C\\tb CPh)2
;
_journal_issue 4
_journal_name_full Organometallics
_journal_page_first 945
_journal_paper_doi 10.1021/om901006t
_journal_volume 29
_journal_year 2010
_chemical_formula_sum 'C41 H49 N U'
_chemical_formula_weight 793.84
_chemical_name_systematic
; 
 ? 
;
_space_group_IT_number 14
_symmetry_cell_setting monoclinic
_symmetry_space_group_name_Hall '-P 2yn'
_symmetry_space_group_name_H-M 'P 1 21/n 1'
_atom_sites_solution_hydrogens geom
_atom_sites_solution_primary direct
_atom_sites_solution_secondary difmap
_audit_creation_method SHELXTL
_cell_angle_alpha 90.00
_cell_angle_beta 96.4510(10)
_cell_angle_gamma 90.00
_cell_formula_units_Z 4
_cell_length_a 10.7666(8)
_cell_length_b 10.3076(8)
_cell_length_c 32.170(3)
_cell_measurement_reflns_used 9903
_cell_measurement_temperature 153(2)
_cell_measurement_theta_max 28.38
_cell_measurement_theta_min 2.35
_cell_volume 3547.6(5)
_computing_cell_refinement 'Bruker SMART APEX2/SAINT'
_computing_data_collection 'Bruker SMART APEX2'
_computing_data_reduction 'Bruker SAINT'
_computing_molecular_graphics 'Bruker SHELXTL'
_computing_publication_material 'Bruker SHELXTL'
_computing_structure_refinement 'Bruker SHELXTL'
_computing_structure_solution 'Bruker SHELXTL'
_diffrn_ambient_temperature 153(2)
_diffrn_measured_fraction_theta_full 0.992
_diffrn_measured_fraction_theta_max 0.992
_diffrn_measurement_device_type 'Bruker SMART APEX II CCD'
_diffrn_measurement_method 'phi and omega'
_diffrn_radiation_monochromator graphite
_diffrn_radiation_source 'fine-focus sealed tube'
_diffrn_radiation_type MoK\a
_diffrn_radiation_wavelength 0.71073
_diffrn_reflns_av_R_equivalents 0.0243
_diffrn_reflns_av_sigmaI/netI 0.0194
_diffrn_reflns_limit_h_max 13
_diffrn_reflns_limit_h_min -13
_diffrn_reflns_limit_k_max 13
_diffrn_reflns_limit_k_min -13
_diffrn_reflns_limit_l_max 41
_diffrn_reflns_limit_l_min -41
_diffrn_reflns_number 39118
_diffrn_reflns_theta_full 27.48
_diffrn_reflns_theta_max 27.48
_diffrn_reflns_theta_min 1.27
_exptl_absorpt_coefficient_mu 4.603
_exptl_absorpt_correction_T_max 0.8025
_exptl_absorpt_correction_T_min 0.3487
_exptl_absorpt_correction_type multi-scan
_exptl_absorpt_process_details 'Bruker SADABS'
_exptl_crystal_colour orange
_exptl_crystal_density_diffrn 1.486
_exptl_crystal_density_meas ?
_exptl_crystal_density_method 'not measured'
_exptl_crystal_description plate
_exptl_crystal_F_000 1576
_exptl_crystal_size_max 0.29
_exptl_crystal_size_mid 0.20
_exptl_crystal_size_min 0.05
_refine_diff_density_max 1.454
_refine_diff_density_min -0.941
_refine_diff_density_rms 0.092
_refine_ls_extinction_method none
_refine_ls_goodness_of_fit_ref 1.153
_refine_ls_hydrogen_treatment constr
_refine_ls_matrix_type full
_refine_ls_number_parameters 401
_refine_ls_number_reflns 8075
_refine_ls_number_restraints 0
_refine_ls_restrained_S_all 1.153
_refine_ls_R_factor_all 0.0349
_refine_ls_R_factor_gt 0.0285
_refine_ls_shift/su_max 0.010
_refine_ls_shift/su_mean 0.000
_refine_ls_structure_factor_coef Fsqd
_refine_ls_weighting_details 'calc w=1/[\s^2^(Fo^2^)+(0.0134P)^2^+9.5104P] where P=(Fo^2^+2Fc^2^)/3'
_refine_ls_weighting_scheme calc
_refine_ls_wR_factor_gt 0.0574
_refine_ls_wR_factor_ref 0.0594
_reflns_number_gt 7179
_reflns_number_total 8075
_reflns_threshold_expression >2sigma(I)
_cod_data_source_file om901006t_si_002.cif
_cod_data_source_block (C5Me5)2[Me3CN=C(CCPh)]U(CCPh)
_cod_depositor_comments
;
The following automatic conversions were performed:

'_symmetry_cell_setting' value 'Monoclinic' changed to 'monoclinic'
according to /home/saulius/struct/CIF-dictionaries/cif_core.dic
dictionary named 'cif_core.dic' version 2.4.1 from 2010-06-29.

Automatic conversion script
Id: cif_fix_values 1715 2011-07-08 13:25:40Z adriana 

The following automatic conversions were performed:

'_exptl_crystal_density_meas' value 'n/a' was changed to '?' - the
value is perceived as not measured.

Automatic conversion script
Id: cif_fix_values 3008 2015-01-20 13:52:24Z robertas 
;
_cod_original_cell_volume 3547.5(5)
_cod_original_sg_symbol_H-M P2(1)/n
_cod_database_code 4067538

loop_
_symmetry_equiv_pos_as_xyz
'x, y, z'
'-x+1/2, y+1/2, -z+1/2'
'-x, -y, -z'
'x-1/2, -y-1/2, z-1/2'

loop_
_atom_site_label
_atom_site_type_symbol
_atom_site_fract_x
_atom_site_fract_y
_atom_site_fract_z
_atom_site_U_iso_or_equiv
_atom_site_adp_type
_atom_site_occupancy
_atom_site_symmetry_multiplicity
_atom_site_calc_flag
_atom_site_refinement_flags
_atom_site_disorder_assembly
_atom_site_disorder_group
U1 U 0.810908(15) 1.221046(16) 0.095806(4) 0.01964(4) Uani 0.95 1 d P . .
U1B U 0.7708(4) 1.1803(4) 0.09093(10) 0.0278(8) Uiso 0.05 1 d P . .
N1 N 0.7944(3) 1.0874(3) 0.15549(9) 0.0287(7) Uani 1 1 d . A .
C1 C 1.0167(8) 1.0874(10) 0.0804(2) 0.0270(18) Uiso 0.50 1 d P A 1
C2 C 1.0300(7) 1.2049(7) 0.0601(3) 0.0250(16) Uiso 0.50 1 d P A 1
C3 C 0.9400(8) 1.2148(8) 0.0253(2) 0.0273(14) Uiso 0.50 1 d P A 1
C4 C 0.8690(7) 1.1013(9) 0.0238(2) 0.0246(16) Uiso 0.50 1 d P A 1
C5 C 0.9150(8) 1.0201(7) 0.0571(3) 0.0263(15) Uiso 0.50 1 d P A 1
C6 C 1.1017(10) 1.0389(10) 0.1165(3) 0.056(3) Uiso 0.50 1 d P A 1
H6A H 1.1863 1.0297 0.1084 0.084 Uiso 0.50 1 calc PR A 1
H6B H 1.0721 0.9545 0.1253 0.084 Uiso 0.50 1 calc PR A 1
H6C H 1.1030 1.1007 0.1398 0.084 Uiso 0.50 1 calc PR A 1
C7 C 1.1332(9) 1.3077(9) 0.0689(3) 0.049(2) Uiso 0.50 1 d P A 1
H7A H 1.1973 1.2945 0.0500 0.074 Uiso 0.50 1 calc PR A 1
H7B H 1.1711 1.2997 0.0980 0.074 Uiso 0.50 1 calc PR A 1
H7C H 1.0969 1.3945 0.0645 0.074 Uiso 0.50 1 calc PR A 1
C8 C 0.9373(9) 1.3200(10) -0.0079(3) 0.052(2) Uiso 0.50 1 d P A 1
H8A H 1.0139 1.3155 -0.0217 0.079 Uiso 0.50 1 calc PR A 1
H8B H 0.9318 1.4052 0.0053 0.079 Uiso 0.50 1 calc PR A 1
H8C H 0.8645 1.3072 -0.0287 0.079 Uiso 0.50 1 calc PR A 1
C9 C 0.7678(9) 1.0648(10) -0.0110(3) 0.051(2) Uiso 0.50 1 d P A 1
H9A H 0.8011 1.0015 -0.0296 0.076 Uiso 0.50 1 calc PR A 1
H9B H 0.7405 1.1426 -0.0270 0.076 Uiso 0.50 1 calc PR A 1
H9C H 0.6966 1.0269 0.0011 0.076 Uiso 0.50 1 calc PR A 1
C10 C 0.8746(10) 0.8855(10) 0.0630(3) 0.059(3) Uiso 0.50 1 d P A 1
H10A H 0.9132 0.8281 0.0439 0.088 Uiso 0.50 1 calc PR A 1
H10B H 0.7834 0.8800 0.0573 0.088 Uiso 0.50 1 calc PR A 1
H10C H 0.9003 0.8586 0.0920 0.088 Uiso 0.50 1 calc PR A 1
C1B C 1.0387(7) 1.1326(9) 0.0789(2) 0.0229(17) Uiso 0.50 1 d P A 2
C2B C 0.9942(8) 1.2161(7) 0.0453(3) 0.0228(14) Uiso 0.50 1 d P A 2
C3B C 0.8923(7) 1.1511(9) 0.0215(2) 0.0231(15) Uiso 0.50 1 d P A 2
C4B C 0.8751(7) 1.0324(7) 0.0412(2) 0.0176(13) Uiso 0.50 1 d P A 2
C5B C 0.9647(7) 1.0173(7) 0.0759(2) 0.0209(13) Uiso 0.50 1 d P A 2
C6B C 1.1539(8) 1.1487(10) 0.1103(3) 0.048(2) Uiso 0.50 1 d P A 2
H6BA H 1.2238 1.1007 0.1006 0.071 Uiso 0.50 1 calc PR A 2
H6BB H 1.1367 1.1149 0.1375 0.071 Uiso 0.50 1 calc PR A 2
H6BC H 1.1756 1.2409 0.1130 0.071 Uiso 0.50 1 calc PR A 2
C7B C 1.0530(9) 1.3406(10) 0.0363(3) 0.052(2) Uiso 0.50 1 d P A 2
H7BA H 1.1385 1.3250 0.0299 0.078 Uiso 0.50 1 calc PR A 2
H7BB H 1.0549 1.3973 0.0608 0.078 Uiso 0.50 1 calc PR A 2
H7BC H 1.0046 1.3822 0.0124 0.078 Uiso 0.50 1 calc PR A 2
C8B C 0.8310(8) 1.1871(8) -0.0202(3) 0.0406(19) Uiso 0.50 1 d P A 2
H8BA H 0.8572 1.1271 -0.0412 0.061 Uiso 0.50 1 calc PR A 2
H8BB H 0.8549 1.2758 -0.0269 0.061 Uiso 0.50 1 calc PR A 2
H8BC H 0.7401 1.1824 -0.0202 0.061 Uiso 0.50 1 calc PR A 2
C9B C 0.7824(8) 0.9282(9) 0.0246(3) 0.0411(19) Uiso 0.50 1 d P A 2
H9BA H 0.8219 0.8704 0.0058 0.062 Uiso 0.50 1 calc PR A 2
H9BB H 0.7089 0.9692 0.0093 0.062 Uiso 0.50 1 calc PR A 2
H9BC H 0.7568 0.8780 0.0481 0.062 Uiso 0.50 1 calc PR A 2
C10B C 0.9855(8) 0.8973(9) 0.1032(3) 0.043(2) Uiso 0.50 1 d P A 2
H10D H 1.0420 0.8378 0.0908 0.065 Uiso 0.50 1 calc PR A 2
H10E H 0.9053 0.8541 0.1051 0.065 Uiso 0.50 1 calc PR A 2
H10F H 1.0226 0.9227 0.1312 0.065 Uiso 0.50 1 calc PR A 2
C11 C 0.6510(3) 1.4007(4) 0.12342(11) 0.0303(8) Uani 1 1 d . A .
C12 C 0.5726(3) 1.3009(3) 0.10610(11) 0.0279(8) Uani 1 1 d . A .
C13 C 0.5780(3) 1.2996(3) 0.06241(11) 0.0272(7) Uani 1 1 d . A .
C14 C 0.6588(3) 1.4010(3) 0.05293(11) 0.0272(7) Uani 1 1 d . A .
C15 C 0.7046(3) 1.4620(3) 0.09058(12) 0.0288(8) Uani 1 1 d . A .
C16 C 0.6633(5) 1.4439(5) 0.16838(12) 0.0556(14) Uani 1 1 d . . .
H16A H 0.6077 1.5178 0.1713 0.083 Uiso 1 1 calc R A .
H16B H 0.7499 1.4698 0.1771 0.083 Uiso 1 1 calc R . .
H16C H 0.6404 1.3723 0.1860 0.083 Uiso 1 1 calc R . .
C17 C 0.4844(4) 1.2218(5) 0.12913(17) 0.0552(14) Uani 1 1 d . . .
H17A H 0.4083 1.2720 0.1316 0.083 Uiso 1 1 calc R A .
H17B H 0.5249 1.2004 0.1571 0.083 Uiso 1 1 calc R . .
H17C H 0.4627 1.1416 0.1136 0.083 Uiso 1 1 calc R . .
C18 C 0.5028(4) 1.2128(4) 0.03144(16) 0.0512(12) Uani 1 1 d . . .
H18A H 0.4144 1.2375 0.0295 0.077 Uiso 1 1 calc R A .
H18B H 0.5123 1.1224 0.0407 0.077 Uiso 1 1 calc R . .
H18C H 0.5327 1.2220 0.0039 0.077 Uiso 1 1 calc R . .
C19 C 0.6779(5) 1.4505(5) 0.01002(14) 0.0566(14) Uani 1 1 d . . .
H19A H 0.6196 1.5219 0.0024 0.085 Uiso 1 1 calc R A .
H19B H 0.6625 1.3802 -0.0104 0.085 Uiso 1 1 calc R . .
H19C H 0.7639 1.4817 0.0101 0.085 Uiso 1 1 calc R . .
C20 C 0.7847(4) 1.5819(4) 0.09462(18) 0.0542(13) Uani 1 1 d . . .
H20A H 0.7322 1.6587 0.0885 0.081 Uiso 1 1 calc R A .
H20B H 0.8474 1.5772 0.0748 0.081 Uiso 1 1 calc R . .
H20C H 0.8269 1.5879 0.1232 0.081 Uiso 1 1 calc R . .
C21 C 0.9532(3) 1.3456(4) 0.14477(12) 0.0326(8) Uani 1 1 d . A .
C22 C 1.0067(3) 1.4088(4) 0.17344(12) 0.0313(8) Uani 1 1 d . . .
C23 C 1.0646(3) 1.4812(4) 0.20886(11) 0.0293(8) Uani 1 1 d . A .
C24 C 1.1475(4) 1.4221(4) 0.23905(13) 0.0438(10) Uani 1 1 d . . .
H24 H 1.1679 1.3332 0.2360 0.053 Uiso 1 1 calc R A .
C25 C 1.2011(5) 1.4902(5) 0.27361(14) 0.0500(12) Uani 1 1 d . A .
H25 H 1.2571 1.4473 0.2941 0.060 Uiso 1 1 calc R . .
C26 C 1.1742(4) 1.6190(5) 0.27856(13) 0.0460(11) Uani 1 1 d . . .
H26 H 1.2114 1.6657 0.3022 0.055 Uiso 1 1 calc R A .
C27 C 1.0927(4) 1.6792(5) 0.24885(15) 0.0508(12) Uani 1 1 d . A .
H27 H 1.0733 1.7684 0.2520 0.061 Uiso 1 1 calc R . .
C28 C 1.0383(4) 1.6117(4) 0.21435(14) 0.0423(10) Uani 1 1 d . . .
H28 H 0.9821 1.6551 0.1941 0.051 Uiso 1 1 calc R A .
C29 C 0.7185(3) 1.0382(4) 0.12547(11) 0.0273(7) Uani 1 1 d . A .
C30 C 0.6375(4) 0.9299(4) 0.12702(12) 0.0314(8) Uani 1 1 d . . .
C31 C 0.5613(4) 0.8449(4) 0.12490(12) 0.0350(9) Uani 1 1 d . A .
C32 C 0.4729(4) 0.7434(4) 0.12915(13) 0.0342(9) Uani 1 1 d . . .
C33 C 0.4412(4) 0.6529(4) 0.09764(11) 0.0338(8) Uani 1 1 d . A .
H33 H 0.4791 0.6572 0.0724 0.041 Uiso 1 1 calc R . .
C34 C 0.3550(4) 0.5573(4) 0.10289(12) 0.0379(9) Uani 1 1 d . . .
H34 H 0.3332 0.4964 0.0811 0.045 Uiso 1 1 calc R A .
C35 C 0.3001(4) 0.5494(5) 0.13965(14) 0.0479(11) Uani 1 1 d . A .
H35 H 0.2383 0.4853 0.1427 0.057 Uiso 1 1 calc R . .
C36 C 0.3347(5) 0.6344(5) 0.17191(16) 0.0586(14) Uani 1 1 d . . .
H36 H 0.2998 0.6262 0.1976 0.070 Uiso 1 1 calc R A .
C37 C 0.4203(4) 0.7314(5) 0.16695(15) 0.0518(12) Uani 1 1 d . A .
H37 H 0.4437 0.7902 0.1892 0.062 Uiso 1 1 calc R . .
C38 C 0.8174(4) 1.0437(4) 0.20010(12) 0.0338(9) Uani 1 1 d . . .
C39 C 0.9183(6) 1.1260(7) 0.2221(2) 0.0474(17) Uiso 0.723(7) 1 d P A 1
H39A H 0.9924 1.1224 0.2070 0.071 Uiso 0.723(7) 1 calc PR A 1
H39B H 0.9396 1.0938 0.2507 0.071 Uiso 0.723(7) 1 calc PR A 1
H39C H 0.8891 1.2159 0.2230 0.071 Uiso 0.723(7) 1 calc PR A 1
C40 C 0.6957(5) 1.0608(6) 0.21967(18) 0.0390(15) Uiso 0.723(7) 1 d P A 1
H40A H 0.6715 1.1525 0.2186 0.059 Uiso 0.723(7) 1 calc PR A 1
H40B H 0.7077 1.0319 0.2489 0.059 Uiso 0.723(7) 1 calc PR A 1
H40C H 0.6297 1.0089 0.2041 0.059 Uiso 0.723(7) 1 calc PR A 1
C41 C 0.8553(7) 0.9009(7) 0.2005(2) 0.0504(17) Uiso 0.723(7) 1 d P A 1
H41A H 0.7877 0.8496 0.1855 0.076 Uiso 0.723(7) 1 calc PR A 1
H41B H 0.8710 0.8704 0.2294 0.076 Uiso 0.723(7) 1 calc PR A 1
H41C H 0.9313 0.8909 0.1866 0.076 Uiso 0.723(7) 1 calc PR A 1
C39B C 0.9639(15) 1.0459(17) 0.2122(5) 0.044(4) Uiso 0.277(7) 1 d P A 2
H39D H 1.0031 0.9821 0.1953 0.066 Uiso 0.277(7) 1 calc PR A 2
H39E H 0.9831 1.0245 0.2419 0.066 Uiso 0.277(7) 1 calc PR A 2
H39F H 0.9961 1.1326 0.2070 0.066 Uiso 0.277(7) 1 calc PR A 2
C40B C 0.7726(18) 1.1524(19) 0.2283(6) 0.056(5) Uiso 0.277(7) 1 d P A 2
H40D H 0.8108 1.2350 0.2216 0.084 Uiso 0.277(7) 1 calc PR A 2
H40E H 0.7974 1.1309 0.2578 0.084 Uiso 0.277(7) 1 calc PR A 2
H40F H 0.6814 1.1599 0.2234 0.084 Uiso 0.277(7) 1 calc PR A 2
C41B C 0.774(2) 0.910(2) 0.2106(7) 0.064(6) Uiso 0.277(7) 1 d P A 2
H41D H 0.6834 0.9093 0.2106 0.096 Uiso 0.277(7) 1 calc PR A 2
H41E H 0.8140 0.8845 0.2384 0.096 Uiso 0.277(7) 1 calc PR A 2
H41F H 0.7980 0.8476 0.1898 0.096 Uiso 0.277(7) 1 calc PR A 2

loop_
_atom_site_aniso_label
_atom_site_aniso_U_11
_atom_site_aniso_U_22
_atom_site_aniso_U_33
_atom_site_aniso_U_23
_atom_site_aniso_U_13
_atom_site_aniso_U_12
U1 0.01834(7) 0.02217(8) 0.01859(6) -0.00408(6) 0.00285(5) -0.00197(7)
N1 0.0310(16) 0.0301(17) 0.0255(15) 0.0022(13) 0.0052(12) 0.0060(13)
C11 0.0304(19) 0.038(2) 0.0226(17) -0.0042(15) 0.0014(14) 0.0129(16)
C12 0.0216(16) 0.028(2) 0.0349(19) 0.0126(15) 0.0074(14) 0.0081(14)
C13 0.0259(17) 0.0216(18) 0.0324(18) 0.0025(14) -0.0047(14) 0.0020(14)
C14 0.0340(19) 0.0227(17) 0.0254(17) 0.0056(14) 0.0060(14) 0.0044(15)
C15 0.0244(18) 0.0191(17) 0.043(2) -0.0047(15) 0.0050(15) 0.0026(14)
C16 0.060(3) 0.081(4) 0.025(2) -0.014(2) -0.0008(19) 0.036(3)
C17 0.035(2) 0.053(3) 0.083(3) 0.037(3) 0.032(2) 0.015(2)
C18 0.043(2) 0.037(2) 0.067(3) -0.011(2) -0.022(2) 0.002(2)
C19 0.084(4) 0.051(3) 0.041(2) 0.024(2) 0.030(2) 0.029(3)
C20 0.035(2) 0.030(2) 0.097(4) -0.011(2) 0.002(2) -0.0069(18)
C21 0.0302(19) 0.033(2) 0.035(2) -0.0038(17) 0.0046(15) -0.0002(16)
C22 0.0240(18) 0.034(2) 0.036(2) -0.0071(16) 0.0020(15) 0.0000(15)
C23 0.0244(17) 0.032(2) 0.0316(19) -0.0030(15) 0.0057(14) -0.0042(15)
C24 0.049(3) 0.036(2) 0.043(2) 0.0026(19) -0.0074(19) -0.010(2)
C25 0.057(3) 0.053(3) 0.037(2) 0.012(2) -0.008(2) -0.013(2)
C26 0.046(3) 0.063(3) 0.030(2) -0.014(2) 0.0062(18) -0.017(2)
C27 0.039(2) 0.055(3) 0.058(3) -0.025(2) 0.003(2) 0.008(2)
C28 0.032(2) 0.039(2) 0.053(3) -0.016(2) -0.0062(19) 0.0075(18)
C29 0.0255(18) 0.0269(19) 0.0301(18) -0.0021(15) 0.0056(14) 0.0010(14)
C30 0.031(2) 0.033(2) 0.0312(19) 0.0013(16) 0.0077(15) 0.0005(16)
C31 0.034(2) 0.033(2) 0.039(2) 0.0021(17) 0.0111(17) 0.0003(18)
C32 0.035(2) 0.028(2) 0.041(2) -0.0007(16) 0.0094(16) -0.0041(15)
C33 0.035(2) 0.041(2) 0.0254(18) 0.0038(16) 0.0026(15) 0.0005(18)
C34 0.043(2) 0.039(2) 0.031(2) -0.0018(17) 0.0020(17) -0.0050(18)
C35 0.050(3) 0.048(3) 0.049(3) -0.008(2) 0.018(2) -0.016(2)
C36 0.062(3) 0.068(4) 0.052(3) -0.017(2) 0.033(2) -0.022(3)
C37 0.057(3) 0.054(3) 0.049(3) -0.023(2) 0.026(2) -0.018(2)
C38 0.041(2) 0.033(2) 0.0276(19) 0.0095(16) 0.0025(16) 0.0045(17)

loop_
_atom_type_symbol
_atom_type_description
_atom_type_scat_dispersion_real
_atom_type_scat_dispersion_imag
_atom_type_scat_source
C C 0.0033 0.0016 'International Tables Vol C Tables 4.2.6.8 and 6.1.1.4'
H H 0.0000 0.0000 'International Tables Vol C Tables 4.2.6.8 and 6.1.1.4'
N N 0.0061 0.0033 'International Tables Vol C Tables 4.2.6.8 and 6.1.1.4'
U U -9.6767 9.6646 'International Tables Vol C Tables 4.2.6.8 and 6.1.1.4'

loop_
_geom_angle_atom_site_label_1
_geom_angle_atom_site_label_2
_geom_angle_atom_site_label_3
_geom_angle
Cnt1 U1 N1 111.5
Cnt1 U1 C21 102.2
Cnt1 U1 C29 104.2
Cnt2 U1 N1 109.3
Cnt2 U1 C21 99.4
Cnt2 U1 C29 101.2
Cnt1 U1 Cnt2 135.5
C29 U1 N1 31.56(11)
C29 U1 C21 114.75(13)
N1 U1 C21 83.23(12)
C29 U1 C2B 126.46(18)
N1 U1 C2B 126.9(2)
C21 U1 C2B 87.1(2)
C29 U1 C1 93.3(2)
N1 U1 C1 89.4(2)
C21 U1 C1 85.3(2)
C2B U1 C1 37.7(3)
C29 U1 C5 78.06(17)
N1 U1 C5 90.06(19)
C21 U1 C5 115.8(2)
C2B U1 C5 48.9(2)
C1 U1 C5 30.7(3)
C29 U1 C1B 103.9(2)
N1 U1 C1B 96.7(2)
C21 U1 C1B 77.91(19)
C2B U1 C1B 30.4(2)
C1 U1 C1B 11.1(2)
C5 U1 C1B 39.6(2)
C29 U1 C15 123.61(11)
N1 U1 C15 120.38(11)
C21 U1 C15 77.84(12)
C2B U1 C15 108.07(19)
C1 U1 C15 143.0(2)
C5 U1 C15 148.7(2)
C1B U1 C15 132.2(2)
C29 U1 C3B 109.4(2)
N1 U1 C3B 127.7(2)
C21 U1 C3B 117.7(2)
C2B U1 C3B 30.6(2)
C1 U1 C3B 49.8(2)
C5 U1 C3B 37.8(2)
C1B U1 C3B 49.8(2)
C15 U1 C3B 111.0(2)
C29 U1 C13 89.20(11)
N1 U1 C13 109.80(11)
C21 U1 C13 125.43(12)
C2B U1 C13 118.0(2)
C1 U1 C13 144.37(19)
C5 U1 C13 116.8(2)
C1B U1 C13 145.63(17)
C15 U1 C13 49.30(10)
C3B U1 C13 95.99(17)
C29 U1 C14 118.99(12)
N1 U1 C14 134.51(10)
C21 U1 C14 105.39(12)
C2B U1 C14 98.4(2)
C1 U1 C14 135.10(19)
C5 U1 C14 122.5(2)
C1B U1 C14 128.7(2)
C15 U1 C14 29.72(11)
C3B U1 C14 88.30(18)
C13 U1 C14 29.94(10)
C29 U1 C2 122.53(19)
N1 U1 C2 116.6(2)
C21 U1 C2 78.18(19)
C2B U1 C2 12.39(17)
C1 U1 C2 29.6(2)
C5 U1 C2 49.0(2)
C1B U1 C2 20.2(2)
C15 U1 C2 113.80(19)
C3B U1 C2 40.7(2)
C13 U1 C2 130.3(2)
C14 U1 C2 108.9(2)
C29 U1 C11 95.68(12)
N1 U1 C11 91.30(11)
C21 U1 C11 78.87(12)
C2B U1 C11 137.47(19)
C1 U1 C11 164.0(2)
C5 U1 C11 165.3(2)
C1B U1 C11 154.3(2)
C15 U1 C11 29.83(11)
C3B U1 C11 137.36(18)
C13 U1 C11 49.21(11)
C14 U1 C11 49.09(10)
C2 U1 C11 141.02(18)
C29 U1 C12 75.59(11)
N1 U1 C12 85.46(10)
C21 U1 C12 106.98(12)
C2B U1 C12 146.6(2)
C1 U1 C12 166.0(2)
C5 U1 C12 136.1(2)
C1B U1 C12 174.89(18)
C15 U1 C12 49.10(11)
C3B U1 C12 125.40(17)
C13 U1 C12 29.85(11)
C14 U1 C12 49.12(10)
C2 U1 C12 157.9(2)
C11 U1 C12 29.65(11)
C29 U1 C4 97.3(2)
N1 U1 C4 117.5(2)
C21 U1 C4 126.41(19)
C2B U1 C4 40.0(2)
C1 U1 C4 49.4(2)
C5 U1 C4 29.7(2)
C1B U1 C4 52.4(2)
C15 U1 C4 119.2(2)
C3B U1 C4 12.12(19)
C13 U1 C4 94.99(17)
C14 U1 C4 93.39(19)
C2 U1 C4 48.2(2)
C11 U1 C4 141.61(18)
C12 U1 C4 122.53(17)
C29 U1 C4B 80.96(17)
N1 U1 C4B 98.75(18)
C21 U1 C4B 126.77(18)
C2B U1 C4B 49.5(2)
C1 U1 C4B 41.8(2)
C5 U1 C4B 13.42(17)
C1B U1 C4B 48.9(2)
C15 U1 C4B 137.27(19)
C3B U1 C4B 29.5(2)
C13 U1 C4B 104.04(18)
C14 U1 C4B 109.55(19)
C2 U1 C4B 53.3(2)
C11 U1 C4B 153.23(18)
C12 U1 C4B 126.25(17)
C4 U1 C4B 18.83(19)
C29 U1 C3 125.2(2)
N1 U1 C3 136.88(18)
C21 U1 C3 101.7(2)
C2B U1 C3 17.05(19)
C1 U1 C3 49.1(2)
C5 U1 C3 48.9(2)
C1B U1 C3 44.7(2)
C15 U1 C3 102.37(18)
C3B U1 C3 17.3(2)
C13 U1 C3 101.86(18)
C14 U1 C3 86.00(18)
C2 U1 C3 29.3(2)
C11 U1 C3 131.80(18)
C12 U1 C3 131.39(18)
C4 U1 C3 29.1(2)
C4B U1 C3 44.2(2)
C29 U1 C5B 77.38(17)
N1 U1 C5B 81.38(16)
C21 U1 C5B 101.46(19)
C2B U1 C5B 49.8(2)
C1 U1 C5B 19.1(2)
C5 U1 C5B 15.82(18)
C1B U1 C5B 30.0(2)
C15 U1 C5B 157.61(16)
C3B U1 C5B 49.1(2)
C13 U1 C5B 132.30(18)
C14 U1 C5B 136.83(17)
C2 U1 C5B 45.4(2)
C11 U1 C5B 172.56(16)
C12 U1 C5B 146.91(18)
C4 U1 C5B 43.5(2)
C4B U1 C5B 29.18(19)
C3 U1 C5B 55.6(2)
C29 N1 C38 128.2(3)
C29 N1 U1 74.0(2)
C38 N1 U1 157.7(3)
C2 C1 C5 106.7(7)
C2 C1 C6 125.1(9)
C5 C1 C6 128.0(9)
C2 C1 U1 76.8(4)
C5 C1 U1 75.4(4)
C6 C1 U1 118.3(6)
C1 C2 C3 109.9(7)
C1 C2 C7 128.5(9)
C3 C2 C7 121.2(8)
C1 C2 U1 73.6(4)
C3 C2 U1 77.3(4)
C7 C2 U1 121.1(5)
C4 C3 C2 107.1(6)
C4 C3 C8 127.4(8)
C2 C3 C8 124.8(8)
C4 C3 U1 74.2(4)
C2 C3 U1 73.5(4)
C8 C3 U1 125.6(6)
C3 C4 C5 109.2(7)
C3 C4 C9 125.3(8)
C5 C4 C9 125.2(9)
C3 C4 U1 76.7(4)
C5 C4 U1 73.7(4)
C9 C4 U1 121.2(5)
C4 C5 C1 107.1(7)
C4 C5 C10 125.2(9)
C1 C5 C10 127.3(9)
C4 C5 U1 76.6(4)
C1 C5 U1 73.9(4)
C10 C5 U1 120.9(6)
C2B C1B C5B 108.3(6)
C2B C1B C6B 128.3(9)
C5B C1B C6B 123.0(8)
C2B C1B U1 73.5(4)
C5B C1B U1 77.5(4)
C6B C1B U1 121.2(5)
C1B C2B C3B 107.2(7)
C1B C2B C7B 124.0(9)
C3B C2B C7B 128.5(9)
C1B C2B U1 76.1(4)
C3B C2B U1 76.3(4)
C7B C2B U1 117.5(5)
C4B C3B C2B 107.4(6)
C4B C3B C8B 124.3(9)
C2B C3B C8B 127.4(9)
C4B C3B U1 76.2(4)
C2B C3B U1 73.2(4)
C8B C3B U1 125.0(5)
C5B C4B C3B 110.1(6)
C5B C4B C9B 124.6(7)
C3B C4B C9B 124.9(8)
C5B C4B U1 76.7(4)
C3B C4B U1 74.2(4)
C9B C4B U1 121.3(5)
C4B C5B C1B 106.9(6)
C4B C5B C10B 126.5(7)
C1B C5B C10B 126.4(7)
C4B C5B U1 74.1(4)
C1B C5B U1 72.5(4)
C10B C5B U1 122.2(5)
C12 C11 C15 108.0(3)
C12 C11 C16 125.6(4)
C15 C11 C16 126.0(4)
C12 C11 U1 75.4(2)
C15 C11 U1 74.6(2)
C16 C11 U1 121.3(3)
C11 C12 C13 108.1(3)
C11 C12 C17 125.7(4)
C13 C12 C17 125.6(4)
C11 C12 U1 74.9(2)
C13 C12 U1 74.6(2)
C17 C12 U1 123.0(2)
C12 C13 C14 107.6(3)
C12 C13 C18 125.8(4)
C14 C13 C18 126.5(4)
C12 C13 U1 75.54(19)
C14 C13 U1 75.2(2)
C18 C13 U1 119.0(2)
C15 C14 C13 108.0(3)
C15 C14 C19 124.6(4)
C13 C14 C19 126.7(4)
C15 C14 U1 74.8(2)
C13 C14 U1 74.87(19)
C19 C14 U1 123.7(3)
C14 C15 C11 108.2(3)
C14 C15 C20 125.8(4)
C11 C15 C20 125.7(4)
C14 C15 U1 75.5(2)
C11 C15 U1 75.5(2)
C20 C15 U1 120.6(3)
C22 C21 U1 168.5(3)
C21 C22 C23 176.7(4)
C24 C23 C28 117.5(4)
C24 C23 C22 120.9(4)
C28 C23 C22 121.6(4)
C23 C24 C25 121.2(4)
C26 C25 C24 120.6(4)
C25 C26 C27 119.0(4)
C26 C27 C28 120.7(4)
C27 C28 C23 121.0(4)
N1 C29 C30 128.3(3)
N1 C29 U1 74.5(2)
C30 C29 U1 157.2(3)
C31 C30 C29 173.0(4)
C30 C31 C32 171.3(4)
C33 C32 C37 118.9(4)
C33 C32 C31 122.1(4)
C37 C32 C31 119.0(4)
C34 C33 C32 120.3(4)
C33 C34 C35 120.4(4)
C36 C35 C34 120.1(4)
C35 C36 C37 120.1(4)
C36 C37 C32 120.2(4)
C39 C38 N1 108.4(4)
C39 C38 C41B 129.8(9)
N1 C38 C41B 118.0(8)
C39 C38 C40 110.6(4)
N1 C38 C40 107.6(3)
C41B C38 C40 73.4(9)
C39 C38 C41 111.4(4)
N1 C38 C41 108.2(4)
C41B C38 C41 37.2(8)
C40 C38 C41 110.4(4)
C39 C38 C40B 64.5(8)
N1 C38 C40B 108.3(7)
C41B C38 C40B 114.0(11)
C40 C38 C40B 48.6(7)
C41 C38 C40B 142.3(8)
C39 C38 C39B 38.9(6)
N1 C38 C39B 106.6(6)
C41B C38 C39B 106.3(11)
C40 C38 C39B 140.8(7)
C41 C38 C39B 75.8(7)
C40B C38 C39B 102.2(10)

loop_
_geom_bond_atom_site_label_1
_geom_bond_atom_site_label_2
_geom_bond_distance
U1 Cnt1 2.470
U1 Cnt2 2.465
U1 C29 2.380(4)
U1 N1 2.386(3)
U1 C21 2.436(4)
U1 C2B 2.694(7)
U1 C1 2.702(8)
U1 C5 2.722(7)
U1 C1B 2.727(7)
U1 C15 2.732(3)
U1 C3B 2.734(7)
U1 C13 2.738(3)
U1 C14 2.742(3)
U1 C2 2.743(7)
U1 C11 2.744(4)
U1 C12 2.749(3)
U1 C4 2.759(7)
U1 C4B 2.759(6)
U1 C3 2.791(7)
U1 C5B 2.793(7)
N1 C29 1.296(5)
N1 C38 1.498(4)
C1 C2 1.392(11)
C1 C5 1.435(12)
C1 C6 1.483(12)
C2 C3 1.399(10)
C2 C7 1.539(12)
C3 C4 1.396(11)
C3 C8 1.519(12)
C4 C5 1.405(11)
C4 C9 1.519(12)
C5 C10 1.474(13)
C1B C2B 1.423(11)
C1B C5B 1.429(10)
C1B C6B 1.517(11)
C2B C3B 1.431(11)
C2B C7B 1.473(12)
C3B C4B 1.401(10)
C3B C8B 1.473(11)
C4B C5B 1.399(9)
C4B C9B 1.521(10)
C5B C10B 1.518(11)
C11 C12 1.405(5)
C11 C15 1.409(5)
C11 C16 1.505(5)
C12 C13 1.413(5)
C12 C17 1.508(5)
C13 C14 1.415(5)
C13 C18 1.506(5)
C14 C15 1.404(5)
C14 C19 1.507(5)
C15 C20 1.504(5)
C21 C22 1.220(5)
C22 C23 1.444(5)
C23 C24 1.384(6)
C23 C28 1.390(5)
C24 C25 1.385(6)
C25 C26 1.372(7)
C26 C27 1.372(7)
C27 C28 1.383(6)
C29 C30 1.421(5)
C30 C31 1.197(5)
C31 C32 1.431(5)
C32 C33 1.391(5)
C32 C37 1.403(6)
C33 C34 1.377(6)
C34 C35 1.383(6)
C35 C36 1.377(6)
C36 C37 1.381(6)
C38 C39 1.492(7)
C38 C41B 1.51(2)
C38 C40 1.526(7)
C38 C41 1.527(8)
C38 C40B 1.553(19)
C38 C39B 1.582(16)
